data_1004002
loop_
_publ_author_name
'Jin, Song'
'Zhou, Ran'
'Scheuer, Ellen M.'
'Adamchuk, Jennifer'
'Rayburn, Lori L.'
'DiSalvo, Francis J.'

_publ_contact_author
; 
Prof. Francis J. DiSalvo 
Department of Chemistry and Chemical Biology 
Cornell University 
Ithaca, NY 14853 
;
_publ_contact_author_email fjd3@cornell.edu
_publ_contact_author_fax 607-255-4137
_publ_contact_author_phone 607-255-7238
_publ_section_title
;
Synthesis, Characterization, and Ligand Exchange Studies of W~6~S~8~L~6~ 
Cluster Compounds
;
_journal_issue 12
_journal_name_full 'Inorganic Chemistry'
_journal_page_first 2666
_journal_page_last 2674
_journal_paper_doi 10.1021/ic001314q
_journal_volume 40
_journal_year 2001
_chemical_formula_moiety W6S8(PC18H15)6(C6H6)
_chemical_formula_sum 'C114 H96 P6 S8 W6'
_chemical_formula_weight 3011.31
_chemical_melting_point ?
_chemical_name_common 'Tungsten sulfide cluster with'
_chemical_name_systematic
;
octakis(mu!3$-sulfido)-hexakis(triphenylphophine)
-hexa-tungsten-(benzene)solvate
;
_space_group_IT_number 2
_symmetry_cell_setting triclinic
_symmetry_space_group_name_Hall '-P 1'
_symmetry_space_group_name_H-M 'P -1'
_atom_sites_solution_hydrogens geom
_atom_sites_solution_primary direct
_atom_sites_solution_secondary difmap
_audit_creation_method SHELXL-97
_cell_angle_alpha 96.3869(9)
_cell_angle_beta 93.7166(10)
_cell_angle_gamma 92.1225(10)
_cell_formula_units_Z 2
_cell_length_a 14.6107(6)
_cell_length_b 16.6282(7)
_cell_length_c 21.2344(9)
_cell_measurement_reflns_used ?
_cell_measurement_temperature 446(2)
_cell_measurement_theta_max ?
_cell_measurement_theta_min ?
_cell_volume 5111.0(4)
_computing_cell_refinement 'Bruker SAINT Plus'
_computing_data_collection 'BRUKER SMART'
_computing_data_reduction SHELXTL
_computing_molecular_graphics SHELXTL
_computing_publication_material SHELXTL
_computing_structure_refinement 'SHELXL-97 (Sheldrick, 1997)'
_computing_structure_solution 'SHELXS-97 (Sheldrick, 1990)'
_diffrn_ambient_temperature 446(2)
_diffrn_detector_area_resol_mean ?
_diffrn_measured_fraction_theta_full 0.975
_diffrn_measured_fraction_theta_max 0.975
_diffrn_measurement_device_type ?
_diffrn_measurement_method '\w scans'
_diffrn_radiation_monochromator graphite
_diffrn_radiation_source 'fine-focus sealed tube'
_diffrn_radiation_type MoK\a
_diffrn_radiation_wavelength 0.71073
_diffrn_reflns_av_R_equivalents 0.0374
_diffrn_reflns_av_sigmaI/netI 0.0640
_diffrn_reflns_limit_h_max 18
_diffrn_reflns_limit_h_min -16
_diffrn_reflns_limit_k_max 21
_diffrn_reflns_limit_k_min -20
_diffrn_reflns_limit_l_max 27
_diffrn_reflns_limit_l_min -27
_diffrn_reflns_number 39842
_diffrn_reflns_theta_full 27.10
_diffrn_reflns_theta_max 27.10
_diffrn_reflns_theta_min 1.40
_diffrn_standards_decay_% 0
_diffrn_standards_interval_count ?
_diffrn_standards_interval_time ?
_diffrn_standards_number ?
_exptl_absorpt_coefficient_mu 7.031
_exptl_absorpt_correction_T_max 1
_exptl_absorpt_correction_T_min 0.246069
_exptl_absorpt_correction_type empirical
_exptl_absorpt_process_details ?
_exptl_crystal_colour dark-red
_exptl_crystal_density_diffrn 1.957
_exptl_crystal_density_meas ?
_exptl_crystal_density_method .
_exptl_crystal_description block
_exptl_crystal_F_000 2884
_exptl_crystal_size_max 0.2
_exptl_crystal_size_mid 0.2
_exptl_crystal_size_min 0.1
_refine_diff_density_max 2.828
_refine_diff_density_min -1.731
_refine_diff_density_rms 0.182
_refine_ls_extinction_coef ?
_refine_ls_extinction_method none
_refine_ls_goodness_of_fit_ref 0.957
_refine_ls_hydrogen_treatment mixed
_refine_ls_matrix_type full
_refine_ls_number_parameters 1122
_refine_ls_number_reflns 21993
_refine_ls_number_restraints 36
_refine_ls_restrained_S_all 0.965
_refine_ls_R_factor_all 0.0723
_refine_ls_R_factor_gt 0.0368
_refine_ls_shift/su_max 0.002
_refine_ls_shift/su_mean 0.000
_refine_ls_structure_factor_coef Fsqd
_refine_ls_weighting_details 'calc w=1/[\s^2^(Fo^2^)+(0.0369P)^2^+0.0000P] where P=(Fo^2^+2Fc^2^)/3'
_refine_ls_weighting_scheme calc
_refine_ls_wR_factor_gt 0.0767
_refine_ls_wR_factor_ref 0.0881
_reflns_number_gt 14342
_reflns_number_total 21993
_reflns_threshold_expression >2sigma(I)
_cod_depositor_comments
;
The following automatic conversions were performed:

'_chemical_melting_point' value 'not measured' was changed to '?' -
the value is undefined or not given.

Automatic conversion script
Id: cif_fix_values 1646 2011-03-28 12:23:43Z adriana 
;
_cod_original_sg_symbol_H-M P-1
_cod_database_code 1004002

loop_
_symmetry_equiv_pos_as_xyz
'x, y, z'
'-x, -y, -z'

loop_
_atom_site_label
_atom_site_type_symbol
_atom_site_fract_x
_atom_site_fract_y
_atom_site_fract_z
_atom_site_U_iso_or_equiv
_atom_site_adp_type
_atom_site_occupancy
_atom_site_symmetry_multiplicity
_atom_site_calc_flag
_atom_site_refinement_flags
_atom_site_disorder_assembly
_atom_site_disorder_group
W1 W 1.207180(19) 0.134264(16) 0.235630(12) 0.01473(7) Uani 1 1 d . . .
W2 W 1.137859(19) 0.278979(17) 0.222396(13) 0.01587(7) Uani 1 1 d . . .
W3 W 1.297096(19) 0.241117(17) 0.173198(13) 0.01492(7) Uani 1 1 d . . .
W4 W 1.364660(19) 0.208695(17) 0.287555(12) 0.01513(7) Uani 1 1 d . . .
W5 W 1.205463(19) 0.247094(17) 0.336632(13) 0.01579(7) Uani 1 1 d . . .
W6 W 1.29539(2) 0.353617(17) 0.274001(13) 0.01641(7) Uani 1 1 d . . .
S7 S 1.06549(12) 0.17784(11) 0.28183(8) 0.0207(4) Uani 1 1 d . . .
S8 S 1.35314(13) 0.31549(11) 0.37662(8) 0.0207(4) Uani 1 1 d . . .
S9 S 1.15005(12) 0.17230(11) 0.13304(8) 0.0186(4) Uani 1 1 d . . .
S10 S 1.43692(12) 0.30998(11) 0.22855(8) 0.0214(4) Uani 1 1 d . . .
S11 S 1.14517(13) 0.37850(11) 0.31649(9) 0.0223(4) Uani 1 1 d . . .
S12 S 1.35807(12) 0.11076(10) 0.19325(8) 0.0184(4) Uani 1 1 d . . .
S13 S 1.27221(13) 0.11612(11) 0.34220(8) 0.0211(4) Uani 1 1 d . . .
S14 S 1.22983(13) 0.37169(11) 0.16821(8) 0.0211(4) Uani 1 1 d . . .
P1 P 1.13748(13) -0.01192(11) 0.20759(9) 0.0199(4) Uani 1 1 d . . .
P2 P 0.99369(13) 0.34899(12) 0.18684(9) 0.0218(4) Uani 1 1 d . . .
P3 P 1.34553(13) 0.25070(11) 0.06013(8) 0.0193(4) Uani 1 1 d . . .
P4 P 1.50839(13) 0.13593(11) 0.32052(8) 0.0191(4) Uani 1 1 d . . .
P5 P 1.15342(13) 0.23956(12) 0.44904(8) 0.0206(4) Uani 1 1 d . A .
P6 P 1.36043(14) 0.50109(11) 0.29664(9) 0.0218(4) Uani 1 1 d . . .
C101 C 1.0385(5) -0.0229(4) 0.1492(3) 0.0242(17) Uani 1 1 d . . .
C102 C 0.9613(6) 0.0202(5) 0.1607(4) 0.045(2) Uani 1 1 d . . .
H10A H 0.9614 0.0579 0.1965 0.054 Uiso 1 1 calc R . .
C103 C 0.8851(7) 0.0079(6) 0.1200(5) 0.056(3) Uani 1 1 d . . .
H10B H 0.8320 0.0339 0.1304 0.068 Uiso 1 1 calc R . .
C104 C 0.8844(7) -0.0418(6) 0.0641(5) 0.052(3) Uani 1 1 d . . .
H10C H 0.8321 -0.0492 0.0363 0.062 Uiso 1 1 calc R . .
C105 C 0.9601(7) -0.0789(7) 0.0508(5) 0.066(3) Uani 1 1 d . . .
H10D H 0.9617 -0.1107 0.0120 0.079 Uiso 1 1 calc R . .
C106 C 1.0375(6) -0.0719(6) 0.0930(4) 0.049(3) Uani 1 1 d . . .
H10E H 1.0890 -0.1007 0.0829 0.058 Uiso 1 1 calc R . .
C107 C 1.0948(6) -0.0628(5) 0.2738(4) 0.0289(19) Uani 1 1 d . . .
C108 C 1.1513(6) -0.0620(5) 0.3282(4) 0.034(2) Uani 1 1 d . . .
H10F H 1.2091 -0.0360 0.3307 0.040 Uiso 1 1 calc R . .
C109 C 1.1232(7) -0.0995(5) 0.3792(4) 0.045(3) Uani 1 1 d . . .
H10G H 1.1621 -0.0977 0.4159 0.054 Uiso 1 1 calc R . .
C110 C 1.0394(7) -0.1389(6) 0.3764(5) 0.052(3) Uani 1 1 d . . .
H11A H 1.0207 -0.1637 0.4108 0.062 Uiso 1 1 calc R . .
C111 C 0.9835(7) -0.1413(6) 0.3226(5) 0.057(3) Uani 1 1 d . . .
H11B H 0.9266 -0.1689 0.3202 0.068 Uiso 1 1 calc R . .
C112 C 1.0097(6) -0.1033(5) 0.2710(4) 0.045(2) Uani 1 1 d . . .
H11C H 0.9702 -0.1052 0.2346 0.054 Uiso 1 1 calc R . .
C113 C 1.2154(5) -0.0867(4) 0.1741(3) 0.0219(16) Uani 1 1 d . . .
C114 C 1.2191(6) -0.1642(5) 0.1919(4) 0.036(2) Uani 1 1 d . . .
H11D H 1.1794 -0.1804 0.2210 0.043 Uiso 1 1 calc R . .
C115 C 1.2810(7) -0.2181(5) 0.1671(4) 0.045(3) Uani 1 1 d . . .
H11E H 1.2822 -0.2701 0.1793 0.054 Uiso 1 1 calc R . .
C116 C 1.3405(6) -0.1948(5) 0.1245(4) 0.039(2) Uani 1 1 d . . .
H11F H 1.3834 -0.2303 0.1087 0.047 Uiso 1 1 calc R . .
C117 C 1.3366(6) -0.1191(5) 0.1054(4) 0.040(2) Uani 1 1 d . . .
H11G H 1.3766 -0.1033 0.0763 0.048 Uiso 1 1 calc R . .
C118 C 1.2732(6) -0.0661(5) 0.1294(4) 0.0309(19) Uani 1 1 d . . .
H11H H 1.2697 -0.0154 0.1149 0.037 Uiso 1 1 calc R . .
C201 C 0.8944(5) 0.3513(4) 0.2365(3) 0.0251(17) Uani 1 1 d D . .
C202 C 0.8110(5) 0.3766(5) 0.2119(4) 0.038(2) Uani 1 1 d D . .
H20A H 0.8062 0.3933 0.1715 0.045 Uiso 1 1 calc R . .
C203 C 0.7345(6) 0.3767(6) 0.2481(4) 0.047(3) Uani 1 1 d D . .
H20B H 0.6791 0.3948 0.2323 0.056 Uiso 1 1 calc R . .
C204 C 0.7413(6) 0.3502(5) 0.3069(4) 0.039(2) Uani 1 1 d D . .
H20C H 0.6895 0.3472 0.3299 0.047 Uiso 1 1 calc R . .
C205 C 0.8246(6) 0.3280(5) 0.3322(4) 0.040(2) Uani 1 1 d D . .
H20D H 0.8296 0.3130 0.3731 0.048 Uiso 1 1 calc R . .
C206 C 0.9015(5) 0.3282(5) 0.2963(3) 0.0293(18) Uani 1 1 d D . .
H20E H 0.9576 0.3125 0.3131 0.035 Uiso 1 1 calc R . .
C207 C 1.0173(6) 0.4566(5) 0.1817(4) 0.042(2) Uani 1 1 d D . .
C208 C 1.0621(6) 0.4799(6) 0.1292(5) 0.060(3) Uani 1 1 d D . .
H20F H 1.0775 0.4415 0.0968 0.072 Uiso 1 1 calc R . .
C209 C 1.0824(7) 0.5612(7) 0.1274(7) 0.099(6) Uani 1 1 d D . .
H20G H 1.1090 0.5768 0.0918 0.119 Uiso 1 1 calc R . .
C210 C 1.0658(8) 0.6194(7) 0.1742(8) 0.112(7) Uani 1 1 d D . .
H21A H 1.0832 0.6734 0.1721 0.134 Uiso 1 1 calc R . .
C211 C 1.0224(8) 0.5963(6) 0.2251(7) 0.093(5) Uani 1 1 d D . .
H21B H 1.0069 0.6352 0.2572 0.112 Uiso 1 1 calc R . .
C212 C 1.0016(7) 0.5150(5) 0.2287(5) 0.052(3) Uani 1 1 d D . .
H21C H 0.9760 0.5001 0.2649 0.062 Uiso 1 1 calc R . .
C213 C 0.9385(5) 0.3094(5) 0.1088(3) 0.0279(18) Uani 1 1 d . . .
C214 C 0.9303(5) 0.2248(6) 0.0949(4) 0.034(2) Uani 1 1 d . . .
H21D H 0.9559 0.1922 0.1236 0.041 Uiso 1 1 calc R . .
C215 C 0.8852(6) 0.1897(7) 0.0397(4) 0.050(3) Uani 1 1 d . . .
H21E H 0.8795 0.1336 0.0316 0.060 Uiso 1 1 calc R . .
C216 C 0.8487(7) 0.2359(8) -0.0034(4) 0.062(3) Uani 1 1 d . . .
H21F H 0.8189 0.2112 -0.0410 0.075 Uiso 1 1 calc R . .
C217 C 0.8554(6) 0.3177(8) 0.0079(5) 0.058(3) Uani 1 1 d . . .
H21G H 0.8298 0.3488 -0.0219 0.070 Uiso 1 1 calc R . .
C218 C 0.9014(5) 0.3566(6) 0.0652(4) 0.042(2) Uani 1 1 d . . .
H21H H 0.9062 0.4128 0.0730 0.051 Uiso 1 1 calc R . .
C301 C 1.2699(5) 0.3139(4) 0.0162(3) 0.0246(17) Uani 1 1 d . . .
C302 C 1.2989(7) 0.3843(5) -0.0057(5) 0.057(3) Uani 1 1 d . . .
H30A H 1.3603 0.4019 0.0001 0.069 Uiso 1 1 calc R . .
C303 C 1.2337(8) 0.4299(6) -0.0373(6) 0.080(4) Uani 1 1 d . . .
H30B H 1.2527 0.4778 -0.0524 0.096 Uiso 1 1 calc R . .
C304 C 1.1445(7) 0.4043(6) -0.0457(5) 0.065(3) Uani 1 1 d . . .
H30C H 1.1020 0.4355 -0.0653 0.078 Uiso 1 1 calc R . .
C305 C 1.1170(6) 0.3339(6) -0.0258(4) 0.048(3) Uani 1 1 d . . .
H30D H 1.0560 0.3155 -0.0336 0.057 Uiso 1 1 calc R . .
C306 C 1.1780(6) 0.2885(5) 0.0060(4) 0.037(2) Uani 1 1 d . . .
H30E H 1.1575 0.2408 0.0206 0.044 Uiso 1 1 calc R . .
C307 C 1.3503(5) 0.1605(5) 0.0034(3) 0.0243(17) Uani 1 1 d . . .
C308 C 1.3717(7) 0.0868(5) 0.0234(4) 0.049(3) Uani 1 1 d . . .
H30F H 1.3795 0.0811 0.0665 0.059 Uiso 1 1 calc R . .
C309 C 1.3813(9) 0.0219(6) -0.0218(5) 0.071(4) Uani 1 1 d . . .
H30G H 1.3944 -0.0277 -0.0078 0.085 Uiso 1 1 calc R . .
C310 C 1.3729(7) 0.0258(6) -0.0849(4) 0.050(3) Uani 1 1 d . . .
H31A H 1.3807 -0.0197 -0.1134 0.060 Uiso 1 1 calc R . .
C311 C 1.3526(7) 0.0988(6) -0.1063(4) 0.046(2) Uani 1 1 d . . .
H31B H 1.3477 0.1036 -0.1496 0.055 Uiso 1 1 calc R . .
C312 C 1.3396(6) 0.1646(5) -0.0626(4) 0.036(2) Uani 1 1 d . . .
H31C H 1.3234 0.2132 -0.0772 0.044 Uiso 1 1 calc R . .
C313 C 1.4599(5) 0.2978(5) 0.0589(3) 0.0238(17) Uani 1 1 d . . .
C314 C 1.4818(5) 0.3729(5) 0.0905(4) 0.0308(19) Uani 1 1 d . . .
H31D H 1.4361 0.4013 0.1105 0.037 Uiso 1 1 calc R . .
C315 C 1.5692(6) 0.4079(5) 0.0938(4) 0.036(2) Uani 1 1 d . . .
H31E H 1.5814 0.4600 0.1143 0.044 Uiso 1 1 calc R . .
C316 C 1.6384(6) 0.3652(6) 0.0664(4) 0.041(2) Uani 1 1 d . . .
H31F H 1.6978 0.3881 0.0690 0.049 Uiso 1 1 calc R . .
C317 C 1.6195(6) 0.2891(5) 0.0353(4) 0.037(2) Uani 1 1 d . . .
H31G H 1.6663 0.2602 0.0170 0.045 Uiso 1 1 calc R . .
C318 C 1.5312(5) 0.2548(5) 0.0308(4) 0.0288(18) Uani 1 1 d . . .
H31H H 1.5188 0.2034 0.0093 0.035 Uiso 1 1 calc R . .
C401 C 1.6116(5) 0.1458(4) 0.2764(3) 0.0224(16) Uani 1 1 d . . .
C402 C 1.6046(6) 0.1713(4) 0.2163(3) 0.0282(18) Uani 1 1 d . . .
H40A H 1.5477 0.1839 0.1986 0.034 Uiso 1 1 calc R . .
C403 C 1.6828(6) 0.1782(5) 0.1823(4) 0.037(2) Uani 1 1 d . . .
H40B H 1.6782 0.1936 0.1414 0.044 Uiso 1 1 calc R . .
C404 C 1.7670(6) 0.1617(5) 0.2104(4) 0.040(2) Uani 1 1 d . . .
H40C H 1.8196 0.1688 0.1887 0.048 Uiso 1 1 calc R . .
C405 C 1.7753(6) 0.1349(5) 0.2696(4) 0.039(2) Uani 1 1 d . . .
H40D H 1.8321 0.1222 0.2873 0.046 Uiso 1 1 calc R . .
C406 C 1.6960(6) 0.1274(5) 0.3024(4) 0.035(2) Uani 1 1 d . . .
H40E H 1.7004 0.1097 0.3425 0.041 Uiso 1 1 calc R . .
C407 C 1.4880(5) 0.0246(5) 0.3114(3) 0.0247(17) Uani 1 1 d . . .
C408 C 1.4361(5) -0.0139(5) 0.3518(4) 0.0322(19) Uani 1 1 d . . .
H40F H 1.4139 0.0160 0.3868 0.039 Uiso 1 1 calc R . .
C409 C 1.4166(6) -0.0967(5) 0.3411(4) 0.035(2) Uani 1 1 d . . .
H40G H 1.3814 -0.1214 0.3691 0.042 Uiso 1 1 calc R . .
C410 C 1.4480(6) -0.1429(6) 0.2899(4) 0.044(2) Uani 1 1 d . . .
H41A H 1.4346 -0.1984 0.2828 0.053 Uiso 1 1 calc R . .
C411 C 1.5002(7) -0.1042(5) 0.2493(4) 0.044(2) Uani 1 1 d . . .
H41B H 1.5224 -0.1345 0.2145 0.053 Uiso 1 1 calc R . .
C412 C 1.5199(6) -0.0231(5) 0.2588(4) 0.0309(19) Uani 1 1 d . . .
H41C H 1.5548 0.0012 0.2304 0.037 Uiso 1 1 calc R . .
C413 C 1.5565(5) 0.1604(5) 0.4018(3) 0.0245(17) Uani 1 1 d . . .
C414 C 1.5902(6) 0.1029(6) 0.4399(3) 0.036(2) Uani 1 1 d . . .
H41D H 1.5825 0.0481 0.4251 0.043 Uiso 1 1 calc R . .
C415 C 1.6348(6) 0.1262(6) 0.4991(4) 0.040(2) Uani 1 1 d . . .
H41E H 1.6546 0.0874 0.5246 0.048 Uiso 1 1 calc R . .
C416 C 1.6496(6) 0.2072(6) 0.5197(4) 0.039(2) Uani 1 1 d . . .
H41F H 1.6805 0.2232 0.5590 0.046 Uiso 1 1 calc R . .
C417 C 1.6188(6) 0.2650(6) 0.4824(4) 0.041(2) Uani 1 1 d . . .
H41G H 1.6304 0.3198 0.4961 0.049 Uiso 1 1 calc R . .
C418 C 1.5706(5) 0.2414(5) 0.4246(4) 0.0314(19) Uani 1 1 d . . .
H41H H 1.5474 0.2805 0.4006 0.038 Uiso 1 1 calc R . .
C501 C 1.2261(5) 0.1829(5) 0.4999(3) 0.0269(18) Uani 1 1 d . . .
C502 C 1.3212(5) 0.1903(5) 0.4994(4) 0.0311(19) Uani 1 1 d . . .
H50A H 1.3469 0.2203 0.4700 0.037 Uiso 1 1 calc R . .
C503 C 1.3794(6) 0.1539(6) 0.5417(4) 0.042(2) Uani 1 1 d . . .
H50B H 1.4428 0.1596 0.5405 0.050 Uiso 1 1 calc R . .
C504 C 1.3414(6) 0.1097(5) 0.5848(4) 0.041(2) Uani 1 1 d . . .
H50C H 1.3795 0.0860 0.6136 0.049 Uiso 1 1 calc R . .
C505 C 1.2480(7) 0.0999(5) 0.5863(5) 0.048(3) Uani 1 1 d . . .
H50D H 1.2232 0.0697 0.6159 0.057 Uiso 1 1 calc R . .
C506 C 1.1907(5) 0.1349(5) 0.5436(4) 0.034(2) Uani 1 1 d . . .
H50E H 1.1275 0.1263 0.5439 0.041 Uiso 1 1 calc R . .
C507 C 1.0412(5) 0.1872(5) 0.4475(3) 0.0223(17) Uani 1 1 d . . .
C508 C 0.9628(5) 0.2267(5) 0.4624(4) 0.0316(19) Uani 1 1 d . . .
H50F H 0.9673 0.2820 0.4756 0.038 Uiso 1 1 calc R . .
C509 C 0.8765(6) 0.1859(6) 0.4581(4) 0.046(2) Uani 1 1 d . . .
H50G H 0.8241 0.2136 0.4678 0.055 Uiso 1 1 calc R . .
C510 C 0.8715(6) 0.1039(5) 0.4392(4) 0.035(2) Uani 1 1 d . . .
H51A H 0.8153 0.0753 0.4376 0.042 Uiso 1 1 calc R . .
C511 C 0.9471(6) 0.0644(5) 0.4228(4) 0.043(2) Uani 1 1 d . . .
H51B H 0.9416 0.0093 0.4086 0.051 Uiso 1 1 calc R . .
C512 C 1.0348(3) 0.1048(3) 0.4268(2) 0.035(2) Uani 1 1 d . . .
H51C H 1.0866 0.0770 0.4159 0.042 Uiso 1 1 calc R . .
C601 C 1.4573(3) 0.5201(3) 0.3557(2) 0.0272(18) Uani 1 1 d R . .
C602 C 1.5192(3) 0.4625(3) 0.3644(2) 0.038(2) Uani 1 1 d R . .
H60A H 1.5131 0.4131 0.3388 0.045 Uiso 1 1 calc R . .
C603 C 1.5918(6) 0.4762(6) 0.4109(4) 0.050(3) Uani 1 1 d . . .
H60B H 1.6333 0.4358 0.4157 0.061 Uiso 1 1 calc R . .
C604 C 1.6031(7) 0.5471(7) 0.4491(5) 0.058(3) Uani 1 1 d . . .
H60C H 1.6503 0.5548 0.4811 0.070 Uiso 1 1 calc R . .
C605 C 1.5435(8) 0.6075(7) 0.4399(5) 0.073(4) Uani 1 1 d . . .
H60D H 1.5515 0.6575 0.4645 0.088 Uiso 1 1 calc R . .
C606 C 1.4715(7) 0.5937(6) 0.3937(5) 0.052(3) Uani 1 1 d . . .
H60E H 1.4314 0.6349 0.3880 0.062 Uiso 1 1 calc R . .
C607 C 1.3989(6) 0.5462(4) 0.2274(4) 0.0282(18) Uani 1 1 d . . .
C608 C 1.3376(6) 0.5505(4) 0.1745(4) 0.0288(18) Uani 1 1 d . . .
H60F H 1.2767 0.5325 0.1755 0.035 Uiso 1 1 calc R . .
C609 C 1.3664(7) 0.5813(5) 0.1211(4) 0.039(2) Uani 1 1 d . . .
H60G H 1.3253 0.5829 0.0859 0.047 Uiso 1 1 calc R . .
C610 C 1.4572(7) 0.6100(5) 0.1197(4) 0.047(3) Uani 1 1 d . . .
H61A H 1.4768 0.6306 0.0836 0.056 Uiso 1 1 calc R . .
C611 C 1.5156(7) 0.6076(6) 0.1701(5) 0.054(3) Uani 1 1 d . . .
H61B H 1.5758 0.6274 0.1690 0.065 Uiso 1 1 calc R . .
C612 C 1.4890(6) 0.5762(5) 0.2245(4) 0.040(2) Uani 1 1 d . . .
H61C H 1.5312 0.5752 0.2591 0.048 Uiso 1 1 calc R . .
C613 C 1.2795(5) 0.5750(4) 0.3294(3) 0.0260(18) Uani 1 1 d . . .
C614 C 1.2372(6) 0.5553(5) 0.3825(4) 0.039(2) Uani 1 1 d . . .
H61D H 1.2501 0.5077 0.3998 0.046 Uiso 1 1 calc R . .
C615 C 1.1744(7) 0.6086(6) 0.4097(5) 0.057(3) Uani 1 1 d . . .
H61E H 1.1442 0.5950 0.4446 0.069 Uiso 1 1 calc R . .
C616 C 1.1569(7) 0.6797(6) 0.3859(5) 0.053(3) Uani 1 1 d . . .
H61F H 1.1165 0.7155 0.4048 0.063 Uiso 1 1 calc R . .
C617 C 1.2006(7) 0.6973(6) 0.3334(4) 0.051(3) Uani 1 1 d . . .
H61G H 1.1886 0.7456 0.3168 0.061 Uiso 1 1 calc R . .
C618 C 1.2631(4) 0.6450(4) 0.3037(2) 0.039(2) Uani 1 1 d . . .
H61H H 1.2918 0.6579 0.2681 0.047 Uiso 1 1 calc R . .
C1S C 1.3085(4) 0.2828(4) 0.7029(2) 0.116(5) Uiso 1 1 d R . .
H1SA H 1.3447 0.2731 0.6686 0.139 Uiso 1 1 calc R . .
C2S C 1.2827(4) 0.2195(4) 0.7365(2) 0.118(5) Uiso 1 1 d R . .
H2SA H 1.3015 0.1675 0.7247 0.142 Uiso 1 1 calc R . .
C3S C 1.2287(4) 0.2340(4) 0.7878(2) 0.131(6) Uiso 1 1 d R . .
H3SA H 1.2114 0.1917 0.8103 0.157 Uiso 1 1 calc R . .
C4S C 1.2006(4) 0.3118(4) 0.8054(2) 0.135(6) Uiso 1 1 d R . .
H4SA H 1.1645 0.3215 0.8397 0.162 Uiso 1 1 calc R . .
C5S C 1.2264(4) 0.3750(4) 0.7717(2) 0.144(7) Uiso 1 1 d R . .
H5SA H 1.2076 0.4271 0.7835 0.172 Uiso 1 1 calc R . .
C6S C 1.2804(4) 0.3605(4) 0.7205(2) 0.121(6) Uiso 1 1 d R . .
H6SA H 1.2977 0.4029 0.6980 0.146 Uiso 1 1 calc R . .
C513 C 1.1372(5) 0.3324(5) 0.5028(3) 0.0295(18) Uiso 1 1 d D . .
C514 C 1.1361(5) 0.3279(4) 0.5648(3) 0.070(4) Uiso 0.746(11) 1 d PD A 1
H51D H 1.1428 0.2781 0.5803 0.084 Uiso 0.746(11) 1 calc PR A 1
C515 C 1.1249(5) 0.3965(4) 0.6068(3) 0.087(6) Uiso 0.746(11) 1 d PRD A 1
H51E H 1.1290 0.3934 0.6504 0.104 Uiso 0.746(11) 1 calc PR A 1
C524 C 1.0942(5) 0.3140(4) 0.5618(3) 0.032(8) Uiso 0.254(11) 1 d PRD A 2
H52A H 1.0732 0.2635 0.5711 0.039 Uiso 0.254(11) 1 calc PR A 2
C525 C 1.0914(5) 0.3943(4) 0.6034(3) 0.021(7) Uiso 0.254(11) 1 d PRD A 2
H52C H 1.0776 0.3925 0.6453 0.025 Uiso 0.254(11) 1 calc PR A 2
C516 C 1.1076(5) 0.4699(4) 0.5837(3) 0.100(5) Uiso 1 1 d RD . .
H51F H 1.1002 0.5159 0.6118 0.120 Uiso 1 1 calc R A 1
C517 C 1.1015(5) 0.4746(4) 0.5187(3) 0.208(14) Uiso 0.746(11) 1 d PRD A 1
H51G H 1.0900 0.5237 0.5032 0.250 Uiso 0.746(11) 1 calc PR A 1
C518 C 1.1127(5) 0.4059(4) 0.4767(3) 0.108(7) Uiso 0.746(11) 1 d PRD A 1
H51H H 1.1046 0.4072 0.4330 0.130 Uiso 0.746(11) 1 calc PR A 1
C527 C 1.1692(14) 0.4731(11) 0.5364(8) 0.010(5) Uiso 0.254(11) 1 d PD A 2
H52D H 1.2051 0.5197 0.5335 0.012 Uiso 0.254(11) 1 calc PR A 2
C528 C 1.1748(13) 0.4030(8) 0.4932(8) 0.001(5) Uiso 0.254(11) 1 d PD A 2
H52E H 1.2059 0.4067 0.4567 0.001 Uiso 0.254(11) 1 calc PR A 2

loop_
_atom_site_aniso_label
_atom_site_aniso_U_11
_atom_site_aniso_U_22
_atom_site_aniso_U_33
_atom_site_aniso_U_23
_atom_site_aniso_U_13
_atom_site_aniso_U_12
W1 0.01276(16) 0.01434(14) 0.01629(13) -0.00278(12) 0.00187(11) 0.00220(11)
W2 0.01109(16) 0.01577(14) 0.02002(14) -0.00184(12) 0.00081(11) 0.00305(11)
W3 0.01142(16) 0.01525(14) 0.01750(13) -0.00195(12) 0.00209(11) 0.00243(11)
W4 0.01068(16) 0.01748(15) 0.01641(13) -0.00297(12) 0.00176(11) 0.00308(11)
W5 0.01122(16) 0.01789(15) 0.01733(13) -0.00376(12) 0.00264(11) 0.00267(11)
W6 0.01257(16) 0.01500(14) 0.02049(14) -0.00378(12) 0.00133(11) 0.00204(11)
S7 0.0129(10) 0.0235(10) 0.0250(9) -0.0002(8) 0.0025(7) -0.0013(7)
S8 0.0163(10) 0.0246(10) 0.0190(8) -0.0049(8) -0.0023(7) -0.0016(8)
S9 0.0157(10) 0.0194(9) 0.0194(8) -0.0019(8) -0.0024(7) 0.0001(7)
S10 0.0134(10) 0.0244(10) 0.0253(9) -0.0030(8) 0.0044(7) -0.0001(7)
S11 0.0169(11) 0.0197(9) 0.0292(9) -0.0037(8) 0.0017(8) 0.0070(7)
S12 0.0179(10) 0.0181(9) 0.0184(8) -0.0038(8) 0.0027(7) 0.0060(7)
S13 0.0210(11) 0.0228(10) 0.0194(8) 0.0022(8) 0.0021(7) 0.0010(8)
S14 0.0214(11) 0.0169(9) 0.0250(9) 0.0017(8) 0.0019(7) 0.0025(7)
P1 0.0199(11) 0.0168(9) 0.0226(9) -0.0022(8) 0.0061(8) -0.0004(8)
P2 0.0151(11) 0.0233(10) 0.0280(10) 0.0045(9) 0.0025(8) 0.0054(8)
P3 0.0166(11) 0.0209(10) 0.0202(9) -0.0013(8) 0.0053(7) 0.0034(8)
P4 0.0138(11) 0.0251(10) 0.0178(9) -0.0012(8) 0.0013(7) 0.0031(8)
P5 0.0147(11) 0.0264(10) 0.0198(9) -0.0039(9) 0.0041(7) 0.0016(8)
P6 0.0208(11) 0.0157(9) 0.0281(10) -0.0042(9) 0.0051(8) 0.0017(8)
C101 0.022(5) 0.019(4) 0.030(4) -0.004(3) 0.005(3) -0.001(3)
C102 0.030(6) 0.041(5) 0.057(6) -0.026(5) -0.007(4) 0.011(4)
C103 0.028(6) 0.049(6) 0.082(7) -0.029(6) -0.013(5) 0.014(5)
C104 0.028(6) 0.067(7) 0.056(6) -0.013(6) -0.007(5) 0.007(5)
C105 0.044(8) 0.092(9) 0.050(6) -0.040(6) -0.007(5) 0.008(6)
C106 0.023(5) 0.072(7) 0.044(5) -0.030(5) 0.006(4) 0.015(5)
C107 0.033(5) 0.022(4) 0.032(4) -0.003(4) 0.015(4) 0.007(3)
C108 0.047(6) 0.023(4) 0.030(4) 0.001(4) 0.007(4) 0.006(4)
C109 0.072(8) 0.030(5) 0.036(5) 0.008(4) 0.013(5) 0.013(5)
C110 0.052(7) 0.058(7) 0.056(6) 0.027(6) 0.034(5) 0.031(5)
C111 0.036(6) 0.065(7) 0.076(7) 0.028(6) 0.020(5) -0.001(5)
C112 0.026(5) 0.055(6) 0.058(6) 0.022(5) 0.012(4) -0.001(4)
C113 0.020(4) 0.026(4) 0.019(3) -0.003(3) 0.002(3) 0.003(3)
C114 0.050(6) 0.029(5) 0.031(4) 0.001(4) 0.015(4) 0.012(4)
C115 0.080(8) 0.030(5) 0.027(4) -0.002(4) 0.003(4) 0.029(5)
C116 0.036(6) 0.044(5) 0.034(5) -0.017(4) 0.002(4) 0.021(4)
C117 0.044(6) 0.032(5) 0.040(5) -0.016(4) 0.016(4) 0.002(4)
C118 0.038(5) 0.018(4) 0.036(4) -0.008(4) 0.012(4) -0.004(3)
C201 0.017(4) 0.022(4) 0.036(4) -0.002(4) 0.007(3) 0.003(3)
C202 0.028(5) 0.055(6) 0.031(4) 0.004(4) 0.009(4) 0.017(4)
C203 0.013(5) 0.074(7) 0.055(6) 0.000(6) 0.013(4) 0.014(4)
C204 0.025(5) 0.045(5) 0.043(5) -0.016(5) 0.019(4) 0.000(4)
C205 0.039(6) 0.042(5) 0.042(5) 0.006(4) 0.020(4) 0.008(4)
C206 0.021(5) 0.032(5) 0.035(4) -0.002(4) 0.007(3) 0.009(3)
C207 0.016(5) 0.035(5) 0.077(7) 0.022(5) -0.005(4) -0.001(4)
C208 0.033(6) 0.064(7) 0.095(8) 0.053(7) 0.005(5) 0.009(5)
C209 0.038(7) 0.078(9) 0.194(17) 0.097(12) -0.027(8) -0.015(7)
C210 0.037(8) 0.033(7) 0.26(2) 0.050(11) -0.046(10) -0.023(6)
C211 0.043(8) 0.041(7) 0.186(16) -0.002(9) -0.036(9) -0.007(6)
C212 0.041(6) 0.026(5) 0.086(8) -0.006(5) -0.006(5) 0.005(4)
C213 0.016(4) 0.048(5) 0.021(4) 0.005(4) 0.005(3) 0.004(4)
C214 0.013(4) 0.058(6) 0.031(4) -0.003(4) 0.004(3) 0.007(4)
C215 0.025(5) 0.093(8) 0.027(4) -0.023(5) 0.005(4) 0.015(5)
C216 0.030(6) 0.123(11) 0.029(5) -0.021(7) 0.002(4) 0.025(7)
C217 0.015(5) 0.124(11) 0.043(6) 0.034(7) 0.003(4) 0.022(6)
C218 0.019(5) 0.074(7) 0.040(5) 0.019(5) 0.010(4) 0.020(4)
C301 0.026(5) 0.023(4) 0.024(4) -0.005(3) 0.009(3) 0.010(3)
C302 0.044(6) 0.038(6) 0.088(8) 0.025(6) -0.032(6) -0.012(5)
C303 0.070(9) 0.040(6) 0.128(11) 0.038(7) -0.048(8) -0.006(6)
C304 0.055(8) 0.047(6) 0.088(8) 0.007(6) -0.035(6) 0.022(5)
C305 0.024(6) 0.080(8) 0.039(5) 0.007(5) -0.001(4) 0.016(5)
C306 0.039(6) 0.042(5) 0.032(4) 0.014(4) 0.004(4) 0.003(4)
C307 0.016(4) 0.032(4) 0.025(4) -0.004(4) 0.009(3) 0.001(3)
C308 0.096(9) 0.019(4) 0.033(5) -0.002(4) 0.015(5) 0.003(5)
C309 0.149(12) 0.026(5) 0.041(6) -0.002(5) 0.025(7) 0.022(6)
C310 0.073(8) 0.041(6) 0.034(5) -0.022(5) 0.017(5) -0.001(5)
C311 0.061(7) 0.055(6) 0.020(4) -0.011(4) 0.006(4) 0.010(5)
C312 0.048(6) 0.032(5) 0.026(4) -0.007(4) -0.003(4) 0.008(4)
C313 0.025(5) 0.029(4) 0.018(3) 0.004(3) 0.003(3) 0.005(3)
C314 0.026(5) 0.030(5) 0.038(4) 0.005(4) 0.005(4) 0.008(4)
C315 0.031(5) 0.030(5) 0.047(5) -0.001(4) 0.004(4) -0.005(4)
C316 0.019(5) 0.057(6) 0.050(5) 0.015(5) 0.007(4) -0.001(4)
C317 0.023(5) 0.047(6) 0.043(5) 0.001(5) 0.015(4) 0.004(4)
C318 0.020(5) 0.030(4) 0.034(4) -0.007(4) 0.007(3) -0.002(3)
C401 0.021(5) 0.022(4) 0.023(4) -0.004(3) 0.005(3) -0.001(3)
C402 0.030(5) 0.027(4) 0.029(4) 0.001(4) 0.009(3) 0.004(3)
C403 0.046(6) 0.030(5) 0.036(5) -0.001(4) 0.020(4) 0.007(4)
C404 0.033(6) 0.033(5) 0.053(6) -0.013(5) 0.028(4) -0.010(4)
C405 0.015(5) 0.050(6) 0.048(5) -0.014(5) 0.013(4) 0.005(4)
C406 0.027(5) 0.044(5) 0.035(4) 0.004(4) 0.010(4) 0.006(4)
C407 0.018(4) 0.028(4) 0.028(4) 0.010(4) -0.007(3) 0.003(3)
C408 0.029(5) 0.034(5) 0.034(4) 0.004(4) 0.002(4) 0.005(4)
C409 0.040(6) 0.030(5) 0.035(5) 0.009(4) 0.001(4) -0.003(4)
C410 0.041(6) 0.036(5) 0.053(6) 0.003(5) -0.006(4) -0.003(4)
C411 0.063(7) 0.031(5) 0.034(5) -0.013(4) 0.006(4) 0.004(4)
C412 0.040(5) 0.026(4) 0.027(4) -0.003(4) 0.012(4) 0.005(4)
C413 0.011(4) 0.036(4) 0.026(4) -0.004(4) 0.001(3) 0.009(3)
C414 0.034(5) 0.051(6) 0.023(4) 0.002(4) 0.004(3) 0.016(4)
C415 0.030(5) 0.057(6) 0.033(5) 0.003(5) 0.004(4) 0.005(4)
C416 0.020(5) 0.064(6) 0.029(4) -0.006(5) 0.002(3) 0.003(4)
C417 0.027(5) 0.048(6) 0.043(5) -0.006(5) 0.004(4) -0.006(4)
C418 0.020(5) 0.041(5) 0.032(4) -0.005(4) 0.002(3) 0.011(4)
C501 0.022(5) 0.031(4) 0.027(4) -0.004(4) 0.006(3) 0.008(3)
C502 0.010(4) 0.049(5) 0.034(4) 0.004(4) 0.003(3) -0.003(4)
C503 0.032(6) 0.060(6) 0.032(4) 0.000(5) 0.002(4) 0.009(5)
C504 0.042(6) 0.034(5) 0.045(5) -0.004(4) -0.005(4) 0.009(4)
C505 0.042(6) 0.041(6) 0.063(6) 0.020(5) -0.002(5) 0.006(4)
C506 0.014(4) 0.042(5) 0.045(5) 0.004(4) 0.001(4) 0.001(4)
C507 0.014(4) 0.038(5) 0.014(3) -0.001(3) 0.004(3) -0.001(3)
C508 0.022(5) 0.036(5) 0.040(5) 0.008(4) 0.013(4) 0.007(4)
C509 0.018(5) 0.063(7) 0.057(6) 0.007(6) 0.009(4) 0.007(4)
C510 0.017(5) 0.051(6) 0.035(4) 0.003(4) -0.001(3) -0.011(4)
C511 0.035(6) 0.027(5) 0.059(6) -0.021(5) 0.006(4) -0.009(4)
C512 0.018(5) 0.037(5) 0.047(5) -0.014(4) 0.005(4) -0.005(4)
C601 0.027(5) 0.024(4) 0.029(4) -0.002(4) 0.002(3) -0.005(3)
C602 0.018(5) 0.038(5) 0.052(5) -0.010(5) -0.001(4) -0.001(4)
C603 0.038(6) 0.048(6) 0.059(6) -0.014(5) -0.017(5) 0.009(5)
C604 0.042(7) 0.064(7) 0.061(7) -0.021(6) -0.017(5) 0.001(5)
C605 0.062(9) 0.056(7) 0.085(8) -0.056(6) -0.025(6) 0.014(6)
C606 0.041(6) 0.033(5) 0.071(7) -0.024(5) -0.021(5) 0.007(4)
C607 0.029(5) 0.015(4) 0.040(4) -0.004(4) 0.004(4) 0.007(3)
C608 0.036(5) 0.017(4) 0.034(4) 0.001(4) 0.005(4) 0.004(3)
C609 0.058(7) 0.022(4) 0.038(5) 0.001(4) 0.002(4) 0.011(4)
C610 0.055(7) 0.040(5) 0.051(6) 0.013(5) 0.022(5) 0.008(5)
C611 0.036(6) 0.066(7) 0.065(7) 0.020(6) 0.020(5) 0.005(5)
C612 0.026(5) 0.045(5) 0.051(5) 0.013(5) 0.012(4) 0.002(4)
C613 0.022(5) 0.026(4) 0.028(4) -0.009(4) 0.005(3) -0.003(3)
C614 0.049(6) 0.017(4) 0.050(5) -0.003(4) 0.023(5) -0.001(4)
C615 0.058(8) 0.044(6) 0.065(7) -0.026(6) 0.037(6) -0.018(5)
C616 0.036(6) 0.044(6) 0.073(7) -0.022(6) 0.013(5) 0.015(5)
C617 0.066(8) 0.042(6) 0.044(5) -0.004(5) -0.003(5) 0.033(5)
C618 0.054(6) 0.035(5) 0.031(4) 0.003(4) 0.007(4) 0.017(4)

loop_
_atom_type_symbol
_atom_type_description
_atom_type_scat_dispersion_real
_atom_type_scat_dispersion_imag
_atom_type_scat_source
C C 0.0033 0.0016 'International Tables Vol C Tables 4.2.6.8 and 6.1.1.4'
H H 0.0000 0.0000 'International Tables Vol C Tables 4.2.6.8 and 6.1.1.4'
P P 0.1023 0.0942 'International Tables Vol C Tables 4.2.6.8 and 6.1.1.4'
S S 0.1246 0.1234 'International Tables Vol C Tables 4.2.6.8 and 6.1.1.4'
W W -0.8490 6.8722 'International Tables Vol C Tables 4.2.6.8 and 6.1.1.4'

loop_
_geom_angle_atom_site_label_1
_geom_angle_atom_site_label_2
_geom_angle_atom_site_label_3
_geom_angle
_geom_angle_site_symmetry_1
_geom_angle_site_symmetry_3
_geom_angle_publ_flag
S9 W1 S7 90.12(6) . . ?
S9 W1 S13 171.90(6) . . ?
S7 W1 S13 89.24(6) . . ?
S9 W1 S12 89.61(6) . . ?
S7 W1 S12 171.74(6) . . ?
S13 W1 S12 89.86(6) . . ?
S9 W1 P1 91.49(6) . . ?
S7 W1 P1 90.89(6) . . ?
S13 W1 P1 96.59(6) . . ?
S12 W1 P1 97.37(6) . . ?
S9 W1 W2 57.42(4) . . ?
S7 W1 W2 57.11(4) . . ?
S13 W1 W2 115.89(5) . . ?
S12 W1 W2 116.26(4) . . ?
P1 W1 W2 131.73(5) . . ?
S9 W1 W4 116.77(4) . . ?
S7 W1 W4 116.93(5) . . ?
S13 W1 W4 56.71(4) . . ?
S12 W1 W4 56.18(4) . . ?
P1 W1 W4 138.56(5) . . ?
W2 W1 W4 89.704(13) . . ?
S9 W1 W3 56.92(4) . . ?
S7 W1 W3 116.96(4) . . ?
S13 W1 W3 116.50(4) . . ?
S12 W1 W3 56.47(4) . . ?
P1 W1 W3 135.43(4) . . ?
W2 W1 W3 59.883(11) . . ?
W4 W1 W3 59.880(10) . . ?
S9 W1 W5 117.10(5) . . ?
S7 W1 W5 57.14(4) . . ?
S13 W1 W5 56.20(4) . . ?
S12 W1 W5 115.95(4) . . ?
P1 W1 W5 134.64(4) . . ?
W2 W1 W5 59.737(11) . . ?
W4 W1 W5 59.831(11) . . ?
W3 W1 W5 89.718(12) . . ?
S14 W2 S11 89.90(6) . . ?
S14 W2 S7 172.03(6) . . ?
S11 W2 S7 90.32(6) . . ?
S14 W2 S9 89.59(6) . . ?
S11 W2 S9 172.39(6) . . ?
S7 W2 S9 89.14(6) . . ?
S14 W2 P2 89.24(6) . . ?
S11 W2 P2 85.63(6) . . ?
S7 W2 P2 98.72(6) . . ?
S9 W2 P2 101.95(6) . . ?
S14 W2 W5 116.71(5) . . ?
S11 W2 W5 57.16(4) . . ?
S7 W2 W5 57.22(4) . . ?
S9 W2 W5 116.60(4) . . ?
P2 W2 W5 132.20(4) . . ?
S14 W2 W3 56.36(4) . . ?
S11 W2 W3 117.12(5) . . ?
S7 W2 W3 116.77(5) . . ?
S9 W2 W3 56.72(4) . . ?
P2 W2 W3 136.18(4) . . ?
W5 W2 W3 90.194(13) . . ?
S14 W2 W1 116.47(5) . . ?
S11 W2 W1 117.41(4) . . ?
S7 W2 W1 56.65(4) . . ?
S9 W2 W1 56.37(4) . . ?
P2 W2 W1 143.78(5) . . ?
W5 W2 W1 60.291(11) . . ?
W3 W2 W1 60.155(10) . . ?
S14 W2 W6 56.62(4) . . ?
S11 W2 W6 57.09(4) . . ?
S7 W2 W6 117.31(4) . . ?
S9 W2 W6 116.72(4) . . ?
P2 W2 W6 125.77(5) . . ?
W5 W2 W6 60.159(11) . . ?
W3 W2 W6 60.062(11) . . ?
W1 W2 W6 90.383(13) . . ?
S14 W3 S12 172.05(6) . . ?
S14 W3 S9 90.27(6) . . ?
S12 W3 S9 89.75(6) . . ?
S14 W3 S10 89.52(6) . . ?
S12 W3 S10 89.34(6) . . ?
S9 W3 S10 171.95(6) . . ?
S14 W3 P3 87.36(6) . . ?
S12 W3 P3 100.59(6) . . ?
S9 W3 P3 91.81(6) . . ?
S10 W3 P3 96.23(6) . . ?
S14 W3 W2 56.81(4) . . ?
S12 W3 W2 117.01(4) . . ?
S9 W3 W2 57.32(4) . . ?
S10 W3 W2 116.32(4) . . ?
P3 W3 W2 128.89(4) . . ?
S14 W3 W4 116.77(5) . . ?
S12 W3 W4 56.42(4) . . ?
S9 W3 W4 116.43(4) . . ?
S10 W3 W4 56.82(4) . . ?
P3 W3 W4 141.11(4) . . ?
W2 W3 W4 89.815(12) . . ?
S14 W3 W6 56.74(4) . . ?
S12 W3 W6 116.48(4) . . ?
S9 W3 W6 117.29(4) . . ?
S10 W3 W6 56.35(4) . . ?
P3 W3 W6 131.32(4) . . ?
W2 W3 W6 60.037(11) . . ?
W4 W3 W6 60.091(11) . . ?
S14 W3 W1 116.73(4) . . ?
S12 W3 W1 57.14(4) . . ?
S9 W3 W1 56.47(4) . . ?
S10 W3 W1 116.75(4) . . ?
P3 W3 W1 137.76(4) . . ?
W2 W3 W1 59.962(10) . . ?
W4 W3 W1 59.994(10) . . ?
W6 W3 W1 90.258(12) . . ?
S12 W4 S13 90.72(6) . . ?
S12 W4 S10 89.89(6) . . ?
S13 W4 S10 171.93(6) . . ?
S12 W4 S8 172.38(6) . . ?
S13 W4 S8 89.62(6) . . ?
S10 W4 S8 88.73(6) . . ?
S12 W4 P4 84.25(6) . . ?
S13 W4 P4 89.30(6) . . ?
S10 W4 P4 98.77(6) . . ?
S8 W4 P4 103.36(6) . . ?
S12 W4 W5 117.47(4) . . ?
S13 W4 W5 56.38(4) . . ?
S10 W4 W5 116.47(5) . . ?
S8 W4 W5 56.87(4) . . ?
P4 W4 W5 137.14(4) . . ?
S12 W4 W3 56.88(4) . . ?
S13 W4 W3 116.90(4) . . ?
S10 W4 W3 57.20(4) . . ?
S8 W4 W3 116.43(4) . . ?
P4 W4 W3 131.06(4) . . ?
W5 W4 W3 90.079(13) . . ?
S12 W4 W1 57.33(4) . . ?
S13 W4 W1 56.87(4) . . ?
S10 W4 W1 117.26(4) . . ?
S8 W4 W1 117.02(4) . . ?
P4 W4 W1 124.72(4) . . ?
W5 W4 W1 60.214(11) . . ?
W3 W4 W1 60.126(10) . . ?
S12 W4 W6 116.88(4) . . ?
S13 W4 W6 116.41(5) . . ?
S10 W4 W6 56.43(4) . . ?
S8 W4 W6 56.45(4) . . ?
P4 W4 W6 144.81(4) . . ?
W5 W4 W6 60.070(10) . . ?
W3 W4 W6 60.022(11) . . ?
W1 W4 W6 90.294(13) . . ?
S13 W5 S11 172.28(6) . . ?
S13 W5 S8 90.18(6) . . ?
S11 W5 S8 89.62(6) . . ?
S13 W5 S7 89.28(6) . . ?
S11 W5 S7 89.85(6) . . ?
S8 W5 S7 172.08(6) . . ?
S13 W5 P5 88.24(6) . . ?
S11 W5 P5 99.48(6) . . ?
S8 W5 P5 92.70(6) . . ?
S7 W5 P5 95.18(6) . . ?
S13 W5 W2 116.86(4) . . ?
S11 W5 W2 56.66(4) . . ?
S8 W5 W2 116.56(4) . . ?
S7 W5 W2 57.01(4) . . ?
P5 W5 W2 139.71(5) . . ?
S13 W5 W4 56.97(4) . . ?
S11 W5 W4 116.91(4) . . ?
S8 W5 W4 57.15(4) . . ?
S7 W5 W4 116.39(4) . . ?
P5 W5 W4 130.21(4) . . ?
W2 W5 W4 89.911(12) . . ?
S13 W5 W6 117.00(4) . . ?
S11 W5 W6 56.91(4) . . ?
S8 W5 W6 56.53(4) . . ?
S7 W5 W6 117.01(4) . . ?
P5 W5 W6 137.70(5) . . ?
W2 W5 W6 60.067(11) . . ?
W4 W5 W6 60.072(10) . . ?
S13 W5 W1 56.93(4) . . ?
S11 W5 W1 116.59(5) . . ?
S8 W5 W1 117.04(5) . . ?
S7 W5 W1 56.47(4) . . ?
P5 W5 W1 131.76(5) . . ?
W2 W5 W1 59.972(11) . . ?
W4 W5 W1 59.955(11) . . ?
W6 W5 W1 90.146(12) . . ?
S14 W6 S10 89.88(6) . . ?
S14 W6 S8 171.86(6) . . ?
S10 W6 S8 89.60(6) . . ?
S14 W6 S11 89.53(6) . . ?
S10 W6 S11 172.28(6) . . ?
S8 W6 S11 89.89(6) . . ?
S14 W6 P6 93.75(6) . . ?
S10 W6 P6 91.31(6) . . ?
S8 W6 P6 94.38(6) . . ?
S11 W6 P6 96.41(6) . . ?
S14 W6 W2 56.63(4) . . ?
S10 W6 W2 117.16(5) . . ?
S8 W6 W2 116.74(4) . . ?
S11 W6 W2 56.53(5) . . ?
P6 W6 W2 136.27(5) . . ?
S14 W6 W3 56.30(4) . . ?
S10 W6 W3 57.32(5) . . ?
S8 W6 W3 117.05(5) . . ?
S11 W6 W3 116.39(5) . . ?
P6 W6 W3 132.92(4) . . ?
W2 W6 W3 59.901(11) . . ?
S14 W6 W5 116.34(4) . . ?
S10 W6 W5 116.85(4) . . ?
S8 W6 W5 57.01(4) . . ?
S11 W6 W5 56.85(4) . . ?
P6 W6 W5 137.18(4) . . ?
W2 W6 W5 59.774(11) . . ?
W3 W6 W5 89.879(12) . . ?
S14 W6 W4 116.12(4) . . ?
S10 W6 W4 57.02(4) . . ?
S8 W6 W4 57.21(5) . . ?
S11 W6 W4 116.64(4) . . ?
P6 W6 W4 134.04(5) . . ?
W2 W6 W4 89.619(13) . . ?
W3 W6 W4 59.887(11) . . ?
W5 W6 W4 59.858(10) . . ?
W1 S7 W2 66.23(4) . . ?
W1 S7 W5 66.39(5) . . ?
W2 S7 W5 65.77(4) . . ?
W6 S8 W5 66.46(5) . . ?
W6 S8 W4 66.34(5) . . ?
W5 S8 W4 65.98(5) . . ?
W1 S9 W3 66.61(5) . . ?
W1 S9 W2 66.21(5) . . ?
W3 S9 W2 65.96(5) . . ?
W6 S10 W4 66.55(4) . . ?
W6 S10 W3 66.33(5) . . ?
W4 S10 W3 65.98(5) . . ?
W2 S11 W5 66.18(5) . . ?
W2 S11 W6 66.38(5) . . ?
W5 S11 W6 66.23(5) . . ?
W4 S12 W3 66.70(5) . . ?
W4 S12 W1 66.49(5) . . ?
W3 S12 W1 66.39(5) . . ?
W5 S13 W4 66.65(4) . . ?
W5 S13 W1 66.87(4) . . ?
W4 S13 W1 66.43(4) . . ?
W3 S14 W6 66.96(4) . . ?
W3 S14 W2 66.83(4) . . ?
W6 S14 W2 66.74(4) . . ?
C101 P1 C113 103.0(3) . . ?
C101 P1 C107 102.7(3) . . ?
C113 P1 C107 101.2(3) . . ?
C101 P1 W1 115.3(2) . . ?
C113 P1 W1 115.7(2) . . ?
C107 P1 W1 116.8(3) . . ?
C207 P2 C213 104.8(4) . . ?
C207 P2 C201 101.9(4) . . ?
C213 P2 C201 101.1(3) . . ?
C207 P2 W2 111.8(3) . . ?
C213 P2 W2 116.0(3) . . ?
C201 P2 W2 119.3(2) . . ?
C313 P3 C307 102.3(3) . . ?
C313 P3 C301 104.7(3) . . ?
C307 P3 C301 101.9(3) . . ?
C313 P3 W3 112.8(2) . . ?
C307 P3 W3 121.3(2) . . ?
C301 P3 W3 112.1(2) . . ?
C413 P4 C401 100.9(3) . . ?
C413 P4 C407 104.4(3) . . ?
C401 P4 C407 101.1(3) . . ?
C413 P4 W4 117.2(2) . . ?
C401 P4 W4 119.1(2) . . ?
C407 P4 W4 111.9(2) . . ?
C507 P5 C501 103.2(3) . . ?
C507 P5 C513 101.4(3) . . ?
C501 P5 C513 101.4(3) . . ?
C507 P5 W5 111.7(2) . . ?
C501 P5 W5 115.6(2) . . ?
C513 P5 W5 121.2(2) . . ?
C601 P6 C607 104.2(3) . . ?
C601 P6 C613 100.7(3) . . ?
C607 P6 C613 102.9(3) . . ?
C601 P6 W6 116.57(17) . . ?
C607 P6 W6 115.3(3) . . ?
C613 P6 W6 115.2(2) . . ?
C106 C101 C102 117.2(8) . . ?
C106 C101 P1 122.8(6) . . ?
C102 C101 P1 120.1(6) . . ?
C103 C102 C101 120.4(9) . . ?
C102 C103 C104 121.8(9) . . ?
C105 C104 C103 117.9(9) . . ?
C104 C105 C106 122.0(10) . . ?
C101 C106 C105 120.4(9) . . ?
C108 C107 C112 118.2(7) . . ?
C108 C107 P1 118.2(6) . . ?
C112 C107 P1 123.5(6) . . ?
C107 C108 C109 120.8(9) . . ?
C110 C109 C108 120.8(9) . . ?
C111 C110 C109 119.0(8) . . ?
C110 C111 C112 121.3(9) . . ?
C107 C112 C111 119.9(9) . . ?
C118 C113 C114 117.6(7) . . ?
C118 C113 P1 119.5(6) . . ?
C114 C113 P1 122.9(5) . . ?
C115 C114 C113 121.2(7) . . ?
C116 C115 C114 119.9(8) . . ?
C117 C116 C115 119.7(8) . . ?
C116 C117 C118 120.0(7) . . ?
C113 C118 C117 121.4(7) . . ?
C206 C201 C202 119.8(7) . . ?
C206 C201 P2 121.2(6) . . ?
C202 C201 P2 119.0(6) . . ?
C201 C202 C203 119.8(7) . . ?
C204 C203 C202 119.9(8) . . ?
C203 C204 C205 120.3(7) . . ?
C204 C205 C206 119.9(8) . . ?
C201 C206 C205 120.1(7) . . ?
C212 C207 C208 117.8(8) . . ?
C212 C207 P2 122.9(7) . . ?
C208 C207 P2 119.0(7) . . ?
C209 C208 C207 118.1(10) . . ?
C210 C209 C208 123.8(11) . . ?
C209 C210 C211 117.7(10) . . ?
C210 C211 C212 120.0(11) . . ?
C207 C212 C211 122.5(10) . . ?
C218 C213 C214 118.7(8) . . ?
C218 C213 P2 124.6(7) . . ?
C214 C213 P2 116.6(6) . . ?
C215 C214 C213 120.8(8) . . ?
C216 C215 C214 120.7(11) . . ?
C215 C216 C217 120.4(10) . . ?
C216 C217 C218 120.6(9) . . ?
C213 C218 C217 118.7(9) . . ?
C302 C301 C306 119.1(7) . . ?
C302 C301 P3 123.8(7) . . ?
C306 C301 P3 117.1(5) . . ?
C301 C302 C303 119.0(9) . . ?
C304 C303 C302 120.6(9) . . ?
C305 C304 C303 120.1(9) . . ?
C304 C305 C306 120.9(9) . . ?
C305 C306 C301 120.2(8) . . ?
C308 C307 C312 117.5(8) . . ?
C308 C307 P3 121.0(6) . . ?
C312 C307 P3 121.3(6) . . ?
C309 C308 C307 118.6(8) . . ?
C310 C309 C308 124.2(9) . . ?
C309 C310 C311 118.5(9) . . ?
C310 C311 C312 119.2(8) . . ?
C311 C312 C307 122.0(8) . . ?
C314 C313 C318 117.6(7) . . ?
C314 C313 P3 121.0(6) . . ?
C318 C313 P3 121.1(6) . . ?
C313 C314 C315 122.3(8) . . ?
C314 C315 C316 119.5(8) . . ?
C317 C316 C315 119.9(8) . . ?
C316 C317 C318 120.4(8) . . ?
C317 C318 C313 120.2(8) . . ?
C406 C401 C402 119.6(7) . . ?
C406 C401 P4 120.4(5) . . ?
C402 C401 P4 120.0(6) . . ?
C401 C402 C403 120.2(8) . . ?
C404 C403 C402 118.8(8) . . ?
C405 C404 C403 121.8(7) . . ?
C404 C405 C406 118.3(8) . . ?
C401 C406 C405 121.2(7) . . ?
C408 C407 C412 117.6(7) . . ?
C408 C407 P4 122.2(6) . . ?
C412 C407 P4 120.0(5) . . ?
C407 C408 C409 120.9(8) . . ?
C410 C409 C408 121.3(8) . . ?
C409 C410 C411 117.8(8) . . ?
C412 C411 C410 121.8(8) . . ?
C411 C412 C407 120.5(7) . . ?
C418 C413 C414 118.0(7) . . ?
C418 C413 P4 117.5(6) . . ?
C414 C413 P4 124.0(6) . . ?
C415 C414 C413 121.2(8) . . ?
C416 C415 C414 119.3(8) . . ?
C415 C416 C417 120.5(8) . . ?
C416 C417 C418 119.9(8) . . ?
C413 C418 C417 121.0(8) . . ?
C502 C501 C506 116.8(7) . . ?
C502 C501 P5 120.3(5) . . ?
C506 C501 P5 122.8(6) . . ?
C501 C502 C503 122.0(7) . . ?
C504 C503 C502 118.8(9) . . ?
C503 C504 C505 121.0(8) . . ?
C504 C505 C506 119.9(8) . . ?
C505 C506 C501 121.3(8) . . ?
C508 C507 C512 119.3(7) . . ?
C508 C507 P5 122.9(6) . . ?
C512 C507 P5 117.7(5) . . ?
C507 C508 C509 122.0(8) . . ?
C510 C509 C508 118.1(8) . . ?
C511 C510 C509 120.8(8) . . ?
C510 C511 C512 121.6(8) . . ?
C507 C512 C511 118.1(6) . . ?
C602 C601 C606 117.0(4) . . ?
C602 C601 P6 121.11(17) . . ?
C606 C601 P6 121.9(5) . . ?
C601 C602 C603 121.1(5) . . ?
C604 C603 C602 121.3(9) . . ?
C603 C604 C605 118.8(9) . . ?
C604 C605 C606 119.8(10) . . ?
C605 C606 C601 122.0(9) . . ?
C612 C607 C608 117.6(7) . . ?
C612 C607 P6 122.4(6) . . ?
C608 C607 P6 120.0(6) . . ?
C609 C608 C607 120.8(8) . . ?
C608 C609 C610 120.0(8) . . ?
C611 C610 C609 119.7(8) . . ?
C610 C611 C612 121.7(9) . . ?
C611 C612 C607 120.2(9) . . ?
C618 C613 C614 121.8(7) . . ?
C618 C613 P6 122.5(5) . . ?
C614 C613 P6 115.8(6) . . ?
C613 C614 C615 118.9(8) . . ?
C616 C615 C614 121.1(8) . . ?
C615 C616 C617 118.3(9) . . ?
C616 C617 C618 122.6(8) . . ?
C613 C618 C617 117.3(6) . . ?
C2S C1S C6S 120.0 . . ?
C3S C2S C1S 120.0 . . ?
C2S C3S C4S 120.0 . . ?
C5S C4S C3S 120.0 . . ?
C6S C5S C4S 120.0 . . ?
C5S C6S C1S 120.0 . . ?
C528 C513 C514 109.5(10) . . ?
C528 C513 C518 40.1(9) . . ?
C514 C513 C518 120.4(8) . . ?
C528 C513 C524 125.7(10) . . ?
C514 C513 C524 25.50(14) . . ?
C518 C513 C524 117.7(7) . . ?
C528 C513 P5 121.4(9) . . ?
C514 C513 P5 119.2(5) . . ?
C518 C513 P5 119.8(5) . . ?
C524 C513 P5 111.9(5) . . ?
C513 C514 C515 120.8(4) . . ?
C514 C515 C516 120.0 . . ?
C513 C524 C525 106.3(4) . . ?
C516 C525 C524 125.2 . . ?
C525 C516 C515 20.4 . . ?
C525 C516 C517 116.9 . . ?
C515 C516 C517 120.0 . . ?
C525 C516 C527 115.8(8) . . ?
C515 C516 C527 103.2(8) . . ?
C517 C516 C527 43.7(10) . . ?
C518 C517 C516 120.0 . . ?
C517 C518 C513 118.1(4) . . ?
C516 C527 C528 117.4(14) . . ?
C513 C528 C527 122.1(13) . . ?

loop_
_geom_bond_atom_site_label_1
_geom_bond_atom_site_label_2
_geom_bond_distance
_geom_bond_site_symmetry_2
_geom_bond_publ_flag
W1 S9 2.4398(16) . ?
W1 S7 2.4473(18) . ?
W1 S13 2.4512(17) . ?
W1 S12 2.4628(18) . ?
W1 P1 2.5915(19) . ?
W1 W2 2.6813(4) . ?
W1 W4 2.6829(4) . ?
W1 W3 2.6865(4) . ?
W1 W5 2.6899(4) . ?
W2 S14 2.4387(16) . ?
W2 S11 2.4426(19) . ?
W2 S7 2.4602(16) . ?
W2 S9 2.4692(19) . ?
W2 P2 2.5561(19) . ?
W2 W5 2.6749(4) . ?
W2 W3 2.6792(4) . ?
W2 W6 2.6829(4) . ?
W3 S14 2.4262(18) . ?
W3 S12 2.4439(17) . ?
W3 S9 2.4527(18) . ?
W3 S10 2.4662(19) . ?
W3 P3 2.5667(17) . ?
W3 W4 2.6799(4) . ?
W3 W6 2.6835(4) . ?
W4 S12 2.4309(18) . ?
W4 S13 2.4468(16) . ?
W4 S10 2.4556(17) . ?
W4 S8 2.4646(19) . ?
W4 P4 2.5593(19) . ?
W4 W5 2.6796(4) . ?
W4 W6 2.6854(4) . ?
W5 S13 2.4305(18) . ?
W5 S11 2.4567(18) . ?
W5 S8 2.4568(18) . ?
W5 S7 2.4660(19) . ?
W5 P5 2.5663(17) . ?
W5 W6 2.6853(4) . ?
W6 S14 2.4385(18) . ?
W6 S10 2.4389(18) . ?
W6 S8 2.4434(17) . ?
W6 S11 2.4584(19) . ?
W6 P6 2.5794(19) . ?
P1 C101 1.832(8) . ?
P1 C113 1.833(8) . ?
P1 C107 1.849(7) . ?
P2 C207 1.826(8) . ?
P2 C213 1.837(8) . ?
P2 C201 1.846(7) . ?
P3 C313 1.821(8) . ?
P3 C307 1.824(8) . ?
P3 C301 1.835(7) . ?
P4 C413 1.819(7) . ?
P4 C401 1.837(7) . ?
P4 C407 1.850(8) . ?
P5 C507 1.824(7) . ?
P5 C501 1.826(8) . ?
P5 C513 1.848(8) . ?
P6 C601 1.824(5) . ?
P6 C607 1.834(7) . ?
P6 C613 1.848(8) . ?
C101 C106 1.368(11) . ?
C101 C102 1.379(11) . ?
C102 C103 1.359(12) . ?
C103 C104 1.368(13) . ?
C104 C105 1.317(13) . ?
C105 C106 1.390(13) . ?
C107 C108 1.373(11) . ?
C107 C112 1.387(11) . ?
C108 C109 1.386(10) . ?
C109 C110 1.362(13) . ?
C110 C111 1.355(14) . ?
C111 C112 1.393(11) . ?
C113 C118 1.374(9) . ?
C113 C114 1.385(10) . ?
C114 C115 1.383(11) . ?
C115 C116 1.370(12) . ?
C116 C117 1.366(11) . ?
C117 C118 1.385(11) . ?
C201 C206 1.366(9) . ?
C201 C202 1.393(10) . ?
C202 C203 1.397(10) . ?
C203 C204 1.368(11) . ?
C204 C205 1.377(11) . ?
C205 C206 1.399(9) . ?
C207 C212 1.350(11) . ?
C207 C208 1.411(11) . ?
C208 C209 1.378(12) . ?
C209 C210 1.350(15) . ?
C210 C211 1.371(15) . ?
C211 C212 1.387(11) . ?
C213 C218 1.376(10) . ?
C213 C214 1.404(11) . ?
C214 C215 1.367(11) . ?
C215 C216 1.353(13) . ?
C216 C217 1.353(15) . ?
C217 C218 1.428(13) . ?
C301 C302 1.369(10) . ?
C301 C306 1.388(11) . ?
C302 C303 1.419(12) . ?
C303 C304 1.350(14) . ?
C304 C305 1.345(13) . ?
C305 C306 1.380(11) . ?
C307 C308 1.380(10) . ?
C307 C312 1.409(10) . ?
C308 C309 1.380(12) . ?
C309 C310 1.347(12) . ?
C310 C311 1.377(12) . ?
C311 C312 1.381(11) . ?
C313 C314 1.367(10) . ?
C313 C318 1.411(10) . ?
C314 C315 1.378(10) . ?
C315 C316 1.380(12) . ?
C316 C317 1.372(12) . ?
C317 C318 1.384(10) . ?
C401 C406 1.378(11) . ?
C401 C402 1.387(9) . ?
C402 C403 1.399(10) . ?
C403 C404 1.383(13) . ?
C404 C405 1.380(11) . ?
C405 C406 1.398(10) . ?
C407 C408 1.376(10) . ?
C407 C412 1.412(10) . ?
C408 C409 1.386(11) . ?
C409 C410 1.374(12) . ?
C410 C411 1.383(11) . ?
C411 C412 1.359(11) . ?
C413 C418 1.382(11) . ?
C413 C414 1.401(10) . ?
C414 C415 1.387(11) . ?
C415 C416 1.374(12) . ?
C416 C417 1.382(11) . ?
C417 C418 1.385(11) . ?
C501 C502 1.391(10) . ?
C501 C506 1.401(10) . ?
C502 C503 1.398(11) . ?
C503 C504 1.369(11) . ?
C504 C505 1.371(12) . ?
C505 C506 1.384(11) . ?
C507 C508 1.377(10) . ?
C507 C512 1.390(9) . ?
C508 C509 1.402(11) . ?
C509 C510 1.377(12) . ?
C510 C511 1.352(12) . ?
C511 C512 1.418(9) . ?
C601 C602 1.3621 . ?
C601 C606 1.389(10) . ?
C602 C603 1.397(10) . ?
C603 C604 1.353(13) . ?
C604 C605 1.377(14) . ?
C605 C606 1.384(13) . ?
C607 C612 1.397(11) . ?
C607 C608 1.400(11) . ?
C608 C609 1.379(10) . ?
C609 C610 1.396(12) . ?
C610 C611 1.331(13) . ?
C611 C612 1.391(11) . ?
C613 C618 1.362(9) . ?
C613 C614 1.384(10) . ?
C614 C615 1.406(12) . ?
C615 C616 1.364(13) . ?
C616 C617 1.373(12) . ?
C617 C618 1.414(10) . ?
C1S C2S 1.3900 . ?
C1S C6S 1.3900 . ?
C2S C3S 1.3899 . ?
C3S C4S 1.3902 . ?
C4S C5S 1.3900 . ?
C5S C6S 1.3899 . ?
C513 C528 1.320(12) . ?
C513 C514 1.328(8) . ?
C513 C518 1.445(8) . ?
C513 C524 1.493(8) . ?
C514 C515 1.3899 . ?
C515 C516 1.3900 . ?
C524 C525 1.5203 . ?
C525 C516 1.3850 . ?
C516 C517 1.3901 . ?
C516 C527 1.396(12) . ?
C517 C518 1.3900 . ?
C527 C528 1.409(15) . ?
